data_4308562
loop_
_publ_author_name
'Li-Hua Bi'
'Ulrich Kortz'
'Saritha Nellutla'
'Ashley C. Stowe'
'Johan van Tol'
'Naresh S. Dalal'
'Bineta Keita'
'Louis Nadjo'

_publ_contact_author_address
; 
International University Bremen
School of Engineering and Science
P.O. Box 750 561
28725 Bremen
Germany
;
_publ_contact_author_email
;
u.kortz@iu-bremen.de
;
_publ_contact_author_fax
;
+49-421-200 3229
;
_publ_contact_author_name
;
Ulrich KORTZ
;
_publ_contact_author_phone
;
+49-421-200 3235
;
_publ_section_title
;
Structure, Electrochemistry, and Magnetism of the Iron(III)-Substituted
Keggin Dimer, [Fe6(OH)3(A-\a-GeW9O34(OH)3)2]11-
;
_journal_name_full 'Inorganic Chemistry'
_journal_page_first 896
_journal_page_last 903
_journal_paper_doi 10.1021/ic048713w
_journal_volume 44
_journal_year 2005
_chemical_formula_sum 'Cs4 Fe6 H70 Na7 O107.5 Si2 W18'
_chemical_formula_weight 6183.85
_chemical_name_systematic
; 
 ? 
;
_space_group_IT_number 12
_symmetry_cell_setting monoclinic
_symmetry_space_group_name_Hall '-C 2y'
_symmetry_space_group_name_H-M 'C 1 2/m 1'
_atom_sites_solution_hydrogens geom
_atom_sites_solution_primary direct
_atom_sites_solution_secondary difmap
_audit_creation_method SHELXL-97
_cell_angle_alpha 90.00
_cell_angle_beta 95.2210(10)
_cell_angle_gamma 90.00
_cell_formula_units_Z 4
_cell_length_a 36.904(2)
_cell_length_b 16.5445(11)
_cell_length_c 16.0388(11)
_cell_measurement_reflns_used 5487
_cell_measurement_temperature 173(2)
_cell_measurement_theta_max 28.30
_cell_measurement_theta_min 2.35
_cell_volume 9752.0(11)
_computing_cell_refinement 'Bruker SMART'
_computing_data_collection 'Bruker SMART'
_computing_data_reduction 'Bruker SAINT'
_computing_molecular_graphics 'Bruker SHELXTL'
_computing_publication_material 'Bruker SHELXTL'
_computing_structure_refinement 'SHELXL-97 (Sheldrick, 1997)'
_computing_structure_solution 'SHELXS-97 (Sheldrick, 1990)'
_diffrn_ambient_temperature 173(2)
_diffrn_measured_fraction_theta_full 0.998
_diffrn_measured_fraction_theta_max 0.998
_diffrn_measurement_device_type 'CCD area detector'
_diffrn_measurement_method 'phi and omega scans'
_diffrn_radiation_monochromator graphite
_diffrn_radiation_source 'fine-focus sealed tube'
_diffrn_radiation_type MoK\a
_diffrn_radiation_wavelength 0.71073
_diffrn_reflns_av_R_equivalents 0.0596
_diffrn_reflns_av_sigmaI/netI 0.0500
_diffrn_reflns_limit_h_max 48
_diffrn_reflns_limit_h_min -49
_diffrn_reflns_limit_k_max 22
_diffrn_reflns_limit_k_min -22
_diffrn_reflns_limit_l_max 21
_diffrn_reflns_limit_l_min -21
_diffrn_reflns_number 51029
_diffrn_reflns_theta_full 28.33
_diffrn_reflns_theta_max 28.33
_diffrn_reflns_theta_min 1.11
_diffrn_standards_decay_% 0
_exptl_absorpt_coefficient_mu 23.621
_exptl_absorpt_correction_T_max 1.0000
_exptl_absorpt_correction_T_min 0.3383
_exptl_absorpt_correction_type multi-scan
_exptl_absorpt_process_details SADABS
_exptl_crystal_colour green
_exptl_crystal_density_diffrn 4.070
_exptl_crystal_density_meas 0
_exptl_crystal_density_method 'not measured'
_exptl_crystal_description block
_exptl_crystal_F_000 10428
_exptl_crystal_size_max 0.17
_exptl_crystal_size_mid 0.08
_exptl_crystal_size_min 0.05
_refine_diff_density_max 3.850
_refine_diff_density_min -2.942
_refine_diff_density_rms 0.533
_refine_ls_extinction_method none
_refine_ls_goodness_of_fit_ref 1.236
_refine_ls_hydrogen_treatment mixed
_refine_ls_matrix_type full
_refine_ls_number_parameters 410
_refine_ls_number_reflns 12535
_refine_ls_number_restraints 0
_refine_ls_restrained_S_all 1.236
_refine_ls_R_factor_all 0.0741
_refine_ls_R_factor_gt 0.0641
_refine_ls_shift/su_max 0.001
_refine_ls_shift/su_mean 0.000
_refine_ls_structure_factor_coef Fsqd
_refine_ls_weighting_details 'calc w=1/[\s^2^(Fo^2^)+(0.0368P)^2^+964.6048P] where P=(Fo^2^+2Fc^2^)/3'
_refine_ls_weighting_scheme calc
_refine_ls_wR_factor_gt 0.1365
_refine_ls_wR_factor_ref 0.1439
_reflns_number_gt 11115
_reflns_number_total 12535
_reflns_threshold_expression >2sigma(I)
_cod_data_source_file ic048713wsi20041116_091751_1.cif
_cod_data_source_block testabs
_cod_depositor_comments
;
The following automatic conversions were performed:
'_symmetry_cell_setting' value 'Monoclinic' changed to 'monoclinic'
according to '/home/saulius/struct/CIF-dictionaries/cif_core.dic'
dictionary named 'cif_core.dic' version 2.4.1 from 2010-06-29.

Automatic conversion script
Id: cif_fix_enum 1527 2010-12-29 10:47:43Z saulius 
;
_cod_database_code 4308562

loop_
_symmetry_equiv_pos_as_xyz
'x, y, z'
'-x, y, -z'
'x+1/2, y+1/2, z'
'-x+1/2, y+1/2, -z'
'-x, -y, -z'
'x, -y, z'
'-x+1/2, -y+1/2, -z'
'x+1/2, -y+1/2, z'

loop_
_atom_site_label
_atom_site_type_symbol
_atom_site_fract_x
_atom_site_fract_y
_atom_site_fract_z
_atom_site_U_iso_or_equiv
_atom_site_adp_type
_atom_site_occupancy
_atom_site_symmetry_multiplicity
_atom_site_calc_flag
_atom_site_refinement_flags
_atom_site_disorder_assembly
_atom_site_disorder_group
W1 W 0.06712(2) 0.0000 0.40657(6) 0.01640(18) Uani 1 2 d S . .
W2 W 0.051869(16) 0.10099(4) 0.22499(4) 0.01697(13) Uani 1 1 d . . .
W3 W 0.153569(17) 0.11308(4) 0.45487(4) 0.01595(13) Uani 1 1 d . . .
W4 W 0.138668(16) 0.21455(4) 0.27275(4) 0.01582(13) Uani 1 1 d . . .
W5 W 0.121366(17) 0.10159(4) 0.07079(4) 0.01699(13) Uani 1 1 d . . .
W6 W 0.46156(2) 0.0000 0.31755(6) 0.01759(18) Uani 1 2 d S . .
W7 W 0.447267(16) 0.10180(4) 0.13485(4) 0.01740(13) Uani 1 1 d . . .
W8 W 0.385947(18) 0.11337(4) 0.40128(4) 0.02100(15) Uani 1 1 d . . .
W9 W 0.371860(18) 0.21473(4) 0.22099(4) 0.01986(14) Uani 1 1 d . . .
W10 W 0.354996(17) 0.10145(4) 0.01949(4) 0.01674(13) Uani 1 1 d . . .
Si1 Si 0.13541(18) 0.0000 0.2663(4) 0.0200(13) Uani 1 2 d S . .
Si2 Si 0.37344(17) 0.0000 0.2136(4) 0.0178(12) Uani 1 2 d S . .
Fe1 Fe 0.21185(6) 0.11086(14) 0.31721(14) 0.0162(4) Uani 1 1 d . . .
Fe2 Fe 0.19518(8) 0.0000 0.11635(19) 0.0166(6) Uani 1 2 d S . .
Fe3 Fe 0.30730(6) 0.11348(14) 0.29499(14) 0.0166(4) Uani 1 1 d . . .
Fe4 Fe 0.29132(8) 0.0000 0.0974(2) 0.0160(6) Uani 1 2 d S . .
Cs1 Cs 0.06093(3) 0.30037(7) 0.09476(7) 0.0283(2) Uani 1 1 d . . .
Cs2 Cs 0.5000 0.15839(11) 0.5000 0.0368(4) Uani 1 2 d S . .
Cs3 Cs 0.07510(6) 0.12991(16) 0.61336(16) 0.0346(6) Uani 0.50 1 d P . .
Na1 Na 0.4287(5) 0.0000 -0.2508(10) 0.065(4) Uani 1 2 d S . .
O1S1 O 0.0921(4) 0.0000 0.2769(9) 0.014(3) Uiso 1 2 d S . .
O2S1 O 0.1548(3) 0.0819(6) 0.3112(7) 0.015(2) Uiso 1 1 d . . .
O3S1 O 0.1416(4) 0.0000 0.1683(10) 0.017(3) Uiso 1 2 d S . .
O1S2 O 0.4173(4) 0.0000 0.2020(9) 0.010(3) Uiso 1 2 d S . .
O2S2 O 0.3627(3) 0.0806(6) 0.2643(7) 0.015(2) Uiso 1 1 d . . .
O3S2 O 0.3507(4) 0.0000 0.1210(9) 0.015(3) Uiso 1 2 d S . .
O1FE O 0.2274(5) 0.0000 0.3403(11) 0.026(4) Uiso 1 2 d S . .
O3FE O 0.3009(5) 0.0000 0.3348(11) 0.023(4) Uiso 1 2 d S . .
O12F O 0.2134(3) 0.0860(7) 0.1955(7) 0.023(2) Uiso 1 1 d . . .
O13F O 0.2617(3) 0.1546(7) 0.3321(7) 0.018(2) Uiso 1 1 d . . .
O24F O 0.2402(4) 0.0000 0.0580(10) 0.017(3) Uiso 1 2 d S . .
O34F O 0.2857(3) 0.0833(8) 0.1826(8) 0.025(3) Uiso 1 1 d . . .
O12 O 0.0400(3) 0.0802(7) 0.3394(7) 0.018(2) Uiso 1 1 d . . .
O13 O 0.1018(3) 0.0798(6) 0.4363(6) 0.014(2) Uiso 1 1 d . . .
O1T O 0.0425(5) 0.0000 0.4932(11) 0.024(4) Uiso 1 2 d S . .
O24 O 0.0888(3) 0.1706(7) 0.2685(7) 0.018(2) Uiso 1 1 d . . .
O25 O 0.0761(3) 0.0939(7) 0.1285(7) 0.017(2) Uiso 1 1 d . . .
O2A O 0.0281(5) 0.0000 0.1961(11) 0.026(4) Uiso 1 2 d S . .
O2T O 0.0173(3) 0.1693(7) 0.1957(7) 0.024(3) Uiso 1 1 d . . .
O34 O 0.1379(3) 0.2097(7) 0.3929(7) 0.019(2) Uiso 1 1 d . . .
O3A O 0.1620(4) 0.0000 0.4719(10) 0.021(3) Uiso 1 2 d S . .
O3F1 O 0.2010(3) 0.1315(7) 0.4345(7) 0.019(2) Uiso 1 1 d . . .
O3T O 0.1534(3) 0.1483(7) 0.5560(8) 0.025(3) Uiso 1 1 d . . .
O45 O 0.1360(3) 0.1734(7) 0.1607(7) 0.017(2) Uiso 1 1 d . . .
O4F1 O 0.1885(3) 0.2157(7) 0.2835(7) 0.017(2) Uiso 1 1 d . . .
O4T O 0.1288(3) 0.3150(7) 0.2573(7) 0.021(2) Uiso 1 1 d . . .
O5A O 0.1055(4) 0.0000 0.0188(10) 0.019(3) Uiso 1 2 d S . .
O5F2 O 0.1686(3) 0.0835(7) 0.0466(7) 0.019(2) Uiso 1 1 d . . .
O5T O 0.1056(3) 0.1678(7) -0.0078(7) 0.023(2) Uiso 1 1 d . . .
O67 O 0.4766(3) 0.0798(7) 0.2388(7) 0.022(2) Uiso 1 1 d . . .
O68 O 0.4325(3) 0.0794(7) 0.3622(7) 0.020(2) Uiso 1 1 d . . .
O6T O 0.4999(4) 0.0000 0.3881(10) 0.019(3) Uiso 1 2 d S . .
O79 O 0.4193(3) 0.1723(7) 0.1942(7) 0.016(2) Uiso 1 1 d . . .
O710 O 0.4082(3) 0.0944(7) 0.0534(7) 0.021(2) Uiso 1 1 d . . .
O7A O 0.4647(5) 0.0000 0.0947(10) 0.022(3) Uiso 1 2 d S . .
O7T O 0.4754(3) 0.1674(7) 0.0891(7) 0.022(2) Uiso 1 1 d . . .
O89 O 0.3921(3) 0.2083(7) 0.3358(8) 0.025(3) Uiso 1 1 d . . .
O8A O 0.3805(5) 0.0000 0.4205(10) 0.022(3) Uiso 1 2 d S . .
O8F3 O 0.3369(3) 0.1312(7) 0.4023(7) 0.020(2) Uiso 1 1 d . . .
O8T O 0.4022(4) 0.1437(8) 0.5001(8) 0.031(3) Uiso 1 1 d . . .
O910 O 0.3556(3) 0.1761(7) 0.1120(7) 0.021(2) Uiso 1 1 d . . .
O9F3 O 0.3255(3) 0.2158(7) 0.2533(7) 0.023(2) Uiso 1 1 d . . .
O9T O 0.3798(3) 0.3167(8) 0.2033(8) 0.027(3) Uiso 1 1 d . . .
O10A O 0.3615(4) 0.0000 -0.0368(10) 0.019(3) Uiso 1 2 d S . .
O10F O 0.3061(3) 0.0844(7) 0.0184(7) 0.021(2) Uiso 1 1 d . . .
O10T O 0.3564(3) 0.1661(7) -0.0645(7) 0.023(2) Uiso 1 1 d . . .
O1W O -0.0531(3) 0.1696(6) 0.1455(6) 0.013(2) Uiso 1 1 d . . .
O2W O 0.0261(3) 0.2489(7) 0.6727(7) 0.017(2) Uiso 1 1 d . . .
O3W O 0.2789(3) 0.2328(8) 0.1002(8) 0.027(3) Uiso 1 1 d . . .
O4W O 0.2939(4) 0.2590(8) -0.0935(8) 0.032(3) Uiso 1 1 d . . .
O5W O 0.2600(4) 0.2980(8) 0.4179(9) 0.034(3) Uiso 1 1 d . . .
O6W O 0.4437(4) 0.2517(9) 0.5971(10) 0.042(4) Uiso 1 1 d . . .
O7W O 0.4530(4) 0.1308(10) -0.2703(10) 0.044(4) Uiso 1 1 d . . .
O8W O 0.3123(5) 0.1640(10) 0.5568(10) 0.047(4) Uiso 1 1 d . . .
O9W O 0.2991(5) 0.3617(11) 0.2944(11) 0.053(4) Uiso 1 1 d . . .
O10W O 0.1619(6) 0.4384(14) 0.3155(14) 0.020(5) Uiso 0.50 1 d P . .
O11W O 0.4554(5) 0.0000 -0.0965(12) 0.030(4) Uiso 1 2 d S . .
O12W O 0.4026(6) 0.0000 -0.3751(14) 0.041(5) Uiso 1 2 d S . .
O13W O 0.0240(7) 0.0000 -0.0134(16) 0.051(6) Uiso 1 2 d S . .
O14W O 0.2433(8) 0.0000 0.5301(17) 0.062(7) Uiso 1 2 d S . .
O15W O 0.5000 0.3493(19) 0.5000 0.072(8) Uiso 1 2 d S . .
O16W O 0.1260(10) 0.019(3) 0.668(2) 0.077(13) Uiso 0.50 1 d P . .
O17W O 0.2412(12) 0.313(3) 0.233(3) 0.076(12) Uiso 0.50 1 d P . .
O18W O 0.2839(14) 0.132(3) -0.217(3) 0.089(14) Uiso 0.50 1 d P . .
O19W O 0.3113(14) 0.378(3) 0.122(3) 0.089(14) Uiso 0.50 1 d P . .
O20W O 0.1827(9) 0.5000 0.352(2) 0.023(7) Uiso 0.50 2 d SP . .
O21W O 0.1364(11) 0.0000 -0.151(2) 0.032(8) Uiso 0.50 2 d SP . .
O22W O 0.1284(13) 0.5000 0.206(3) 0.046(11) Uiso 0.50 2 d SP . .
O23W O 0.1994(14) 0.0000 0.660(3) 0.054(12) Uiso 0.50 2 d SP . .
O24W O 0.2048(16) 0.0000 0.818(4) 0.067(15) Uiso 0.50 2 d SP . .

loop_
_atom_site_aniso_label
_atom_site_aniso_U_11
_atom_site_aniso_U_22
_atom_site_aniso_U_33
_atom_site_aniso_U_23
_atom_site_aniso_U_13
_atom_site_aniso_U_12
W1 0.0092(4) 0.0247(5) 0.0156(4) 0.000 0.0026(3) 0.000
W2 0.0088(3) 0.0233(3) 0.0185(3) 0.0015(2) -0.0004(2) 0.0011(2)
W3 0.0117(3) 0.0229(3) 0.0132(3) -0.0016(2) 0.0012(2) -0.0006(2)
W4 0.0114(3) 0.0198(3) 0.0161(3) 0.0003(2) 0.0004(2) 0.0001(2)
W5 0.0136(3) 0.0239(3) 0.0131(3) 0.0014(2) -0.0004(2) 0.0008(2)
W6 0.0099(4) 0.0255(5) 0.0171(4) 0.000 -0.0003(3) 0.000
W7 0.0102(3) 0.0242(3) 0.0181(3) 0.0013(2) 0.0022(2) -0.0019(2)
W8 0.0135(3) 0.0316(4) 0.0176(3) -0.0065(3) -0.0006(2) 0.0004(3)
W9 0.0148(3) 0.0207(3) 0.0242(3) -0.0036(3) 0.0017(2) -0.0023(2)
W10 0.0122(3) 0.0216(3) 0.0164(3) 0.0026(2) 0.0011(2) -0.0014(2)
Si1 0.018(3) 0.025(3) 0.017(3) 0.000 0.002(2) 0.000
Si2 0.013(3) 0.024(3) 0.016(3) 0.000 0.001(2) 0.000
Fe1 0.0085(9) 0.0240(12) 0.0161(10) -0.0018(9) 0.0016(8) 0.0010(8)
Fe2 0.0098(14) 0.0265(17) 0.0134(14) 0.000 0.0002(11) 0.000
Fe3 0.0099(10) 0.0244(12) 0.0157(10) -0.0032(9) 0.0025(8) -0.0010(9)
Fe4 0.0097(14) 0.0219(16) 0.0165(15) 0.000 0.0019(12) 0.000
Cs1 0.0198(5) 0.0350(6) 0.0313(6) 0.0117(5) 0.0084(4) 0.0071(4)
Cs2 0.0411(10) 0.0351(9) 0.0338(9) 0.000 0.0009(8) 0.000
Cs3 0.0240(11) 0.0426(14) 0.0370(13) -0.0228(11) 0.0030(10) 0.0032(10)
Na1 0.075(11) 0.052(9) 0.063(10) 0.000 -0.024(8) 0.000

loop_
_atom_type_symbol
_atom_type_description
_atom_type_scat_dispersion_real
_atom_type_scat_dispersion_imag
_atom_type_scat_source
O O 0.0106 0.0060 'International Tables Vol C Tables 4.2.6.8 and 6.1.1.4'
Si Si 0.0817 0.0704 'International Tables Vol C Tables 4.2.6.8 and 6.1.1.4'
Fe Fe 0.3463 0.8444 'International Tables Vol C Tables 4.2.6.8 and 6.1.1.4'
Cs Cs -0.3680 2.1192 'International Tables Vol C Tables 4.2.6.8 and 6.1.1.4'
W W -0.8490 6.8722 'International Tables Vol C Tables 4.2.6.8 and 6.1.1.4'
Na Na 0.0362 0.0249 'International Tables Vol C Tables 4.2.6.8 and 6.1.1.4'

loop_
_geom_angle_atom_site_label_1
_geom_angle_atom_site_label_2
_geom_angle_atom_site_label_3
_geom_angle
_geom_angle_site_symmetry_1
_geom_angle_site_symmetry_3
_geom_angle_publ_flag
O1T W1 O13 101.1(5) . . ?
O1T W1 O13 101.1(5) . 6 ?
O13 W1 O13 89.9(6) . 6 ?
O1T W1 O12 99.4(5) . 6 ?
O13 W1 O12 159.4(5) . 6 ?
O13 W1 O12 88.0(5) 6 6 ?
O1T W1 O12 99.4(5) . . ?
O13 W1 O12 88.0(5) . . ?
O13 W1 O12 159.4(5) 6 . ?
O12 W1 O12 86.8(7) 6 . ?
O1T W1 O1S1 171.4(7) . . ?
O13 W1 O1S1 84.9(4) . . ?
O13 W1 O1S1 84.9(4) 6 . ?
O12 W1 O1S1 74.4(4) 6 . ?
O12 W1 O1S1 74.4(4) . . ?
O1T W1 Cs3 47.8(4) . . ?
O13 W1 Cs3 53.4(3) . . ?
O13 W1 Cs3 100.0(3) 6 . ?
O12 W1 Cs3 147.1(3) 6 . ?
O12 W1 Cs3 95.2(3) . . ?
O1S1 W1 Cs3 137.7(2) . . ?
O1T W1 Cs3 47.8(4) . 6 ?
O13 W1 Cs3 100.0(3) . 6 ?
O13 W1 Cs3 53.4(3) 6 6 ?
O12 W1 Cs3 95.2(3) 6 6 ?
O12 W1 Cs3 147.1(3) . 6 ?
O1S1 W1 Cs3 137.7(2) . 6 ?
Cs3 W1 Cs3 66.10(9) . 6 ?
O2T W2 O25 102.3(5) . . ?
O2T W2 O24 101.1(5) . . ?
O25 W2 O24 87.7(5) . . ?
O2T W2 O2A 101.1(6) . . ?
O25 W2 O2A 89.3(6) . . ?
O24 W2 O2A 157.8(6) . . ?
O2T W2 O12 98.4(5) . . ?
O25 W2 O12 159.3(5) . . ?
O24 W2 O12 88.6(5) . . ?
O2A W2 O12 86.4(6) . . ?
O2T W2 O1S1 171.3(5) . . ?
O25 W2 O1S1 85.1(5) . . ?
O24 W2 O1S1 83.7(4) . . ?
O2A W2 O1S1 74.1(5) . . ?
O12 W2 O1S1 74.3(5) . . ?
O2T W2 Cs1 53.6(4) . . ?
O25 W2 Cs1 62.6(3) . . ?
O24 W2 Cs1 65.6(3) . . ?
O2A W2 Cs1 131.2(5) . . ?
O12 W2 Cs1 133.1(3) . . ?
O1S1 W2 Cs1 134.9(3) . . ?
O3T W3 O3F1 101.4(5) . . ?
O3T W3 O3A 102.2(6) . . ?
O3F1 W3 O3A 92.5(6) . . ?
O3T W3 O34 100.2(5) . . ?
O3F1 W3 O34 90.9(5) . . ?
O3A W3 O34 156.2(6) . . ?
O3T W3 O13 98.5(5) . . ?
O3F1 W3 O13 160.1(5) . . ?
O3A W3 O13 83.8(6) . . ?
O34 W3 O13 85.1(5) . . ?
O3T W3 O2S1 172.8(5) . . ?
O3F1 W3 O2S1 76.1(4) . . ?
O3A W3 O2S1 84.7(6) . . ?
O34 W3 O2S1 73.2(4) . . ?
O13 W3 O2S1 84.1(4) . . ?
O3T W3 Cs3 47.1(4) . . ?
O3F1 W3 Cs3 148.4(3) . . ?
O3A W3 Cs3 95.4(5) . . ?
O34 W3 Cs3 94.0(3) . . ?
O13 W3 Cs3 51.5(3) . . ?
O2S1 W3 Cs3 135.0(3) . . ?
O4T W4 O4F1 101.6(5) . . ?
O4T W4 O45 102.5(5) . . ?
O4F1 W4 O45 93.3(5) . . ?
O4T W4 O34 99.4(5) . . ?
O4F1 W4 O34 90.7(5) . . ?
O45 W4 O34 156.5(5) . . ?
O4T W4 O24 99.6(5) . . ?
O4F1 W4 O24 158.8(5) . . ?
O45 W4 O24 82.5(5) . . ?
O34 W4 O24 85.5(5) . . ?
O4T W4 O2S1 172.7(5) . . ?
O4F1 W4 O2S1 75.9(4) . . ?
O45 W4 O2S1 84.5(4) . . ?
O34 W4 O2S1 74.0(4) . . ?
O24 W4 O2S1 83.0(4) . . ?
O4T W4 Cs1 55.9(4) . . ?
O4F1 W4 Cs1 133.9(3) . . ?
O45 W4 Cs1 59.9(3) . . ?
O34 W4 Cs1 129.4(3) . . ?
O24 W4 Cs1 60.9(3) . . ?
O2S1 W4 Cs1 130.6(3) . . ?
O5T W5 O5F2 102.2(5) . . ?
O5T W5 O45 102.1(5) . . ?
O5F2 W5 O45 93.0(5) . . ?
O5T W5 O5A 99.6(6) . . ?
O5F2 W5 O5A 91.3(6) . . ?
O45 W5 O5A 156.5(5) . . ?
O5T W5 O25 97.9(5) . . ?
O5F2 W5 O25 159.9(5) . . ?
O45 W5 O25 83.1(5) . . ?
O5A W5 O25 84.9(6) . . ?
O5T W5 O3S1 174.1(5) . . ?
O5F2 W5 O3S1 77.1(5) . . ?
O45 W5 O3S1 83.8(4) . . ?
O5A W5 O3S1 74.6(5) . . ?
O25 W5 O3S1 82.9(5) . . ?
O5T W5 Cs1 53.0(4) . . ?
O5F2 W5 Cs1 134.2(4) . . ?
O45 W5 Cs1 62.5(3) . . ?
O5A W5 Cs1 127.0(4) . . ?
O25 W5 Cs1 60.6(3) . . ?
O3S1 W5 Cs1 131.5(3) . . ?
O6T W6 O68 102.3(5) . 6 ?
O6T W6 O68 102.3(5) . . ?
O68 W6 O68 88.7(7) 6 . ?
O6T W6 O67 99.1(5) . . ?
O68 W6 O67 158.4(5) 6 . ?
O68 W6 O67 88.9(5) . . ?
O6T W6 O67 99.1(5) . 6 ?
O68 W6 O67 88.9(5) 6 6 ?
O68 W6 O67 158.4(5) . 6 ?
O67 W6 O67 85.6(7) . 6 ?
O6T W6 O1S2 169.1(6) . . ?
O68 W6 O1S2 85.4(4) 6 . ?
O68 W6 O1S2 85.4(4) . . ?
O67 W6 O1S2 73.0(4) . . ?
O67 W6 O1S2 73.0(4) 6 . ?
O6T W6 Cs2 47.3(3) . . ?
O68 W6 Cs2 110.4(3) 6 . ?
O68 W6 Cs2 56.8(3) . . ?
O67 W6 Cs2 85.9(3) . . ?
O67 W6 Cs2 143.1(3) 6 . ?
O1S2 W6 Cs2 137.23(11) . . ?
O6T W6 Cs2 47.3(3) . 5_656 ?
O68 W6 Cs2 56.8(3) 6 5_656 ?
O68 W6 Cs2 110.4(3) . 5_656 ?
O67 W6 Cs2 143.1(3) . 5_656 ?
O67 W6 Cs2 85.9(3) 6 5_656 ?
O1S2 W6 Cs2 137.23(11) . 5_656 ?
Cs2 W6 Cs2 79.81(4) . 5_656 ?
O7T W7 O710 101.7(5) . . ?
O7T W7 O79 102.0(5) . . ?
O710 W7 O79 88.3(5) . . ?
O7T W7 O7A 100.1(6) . . ?
O710 W7 O7A 88.2(6) . . ?
O79 W7 O7A 157.9(5) . . ?
O7T W7 O67 100.1(5) . . ?
O710 W7 O67 158.3(5) . . ?
O79 W7 O67 88.3(5) . . ?
O7A W7 O67 86.9(6) . . ?
O7T W7 O1S2 170.8(5) . . ?
O710 W7 O1S2 84.6(5) . . ?
O79 W7 O1S2 84.8(4) . . ?
O7A W7 O1S2 73.2(5) . . ?
O67 W7 O1S2 73.7(5) . . ?
O7T W7 Cs1 49.3(4) . 7 ?
O710 W7 Cs1 52.6(4) . 7 ?
O79 W7 Cs1 102.5(3) . 7 ?
O7A W7 Cs1 92.6(5) . 7 ?
O67 W7 Cs1 148.8(3) . 7 ?
O1S2 W7 Cs1 135.8(3) . 7 ?
O8T W8 O8F3 101.9(6) . . ?
O8T W8 O89 102.6(6) . . ?
O8F3 W8 O89 92.3(5) . . ?
O8T W8 O8A 99.8(7) . . ?
O8F3 W8 O8A 92.2(6) . . ?
O89 W8 O8A 155.8(6) . . ?
O8T W8 O68 97.9(6) . . ?
O8F3 W8 O68 160.2(5) . . ?
O89 W8 O68 84.8(5) . . ?
O8A W8 O68 83.0(6) . . ?
O8T W8 O2S2 176.3(5) . . ?
O8F3 W8 O2S2 76.6(4) . . ?
O89 W8 O2S2 74.2(4) . . ?
O8A W8 O2S2 83.7(6) . . ?
O68 W8 O2S2 83.8(4) . . ?
O8T W8 Cs2 51.7(4) . . ?
O8F3 W8 Cs2 151.3(4) . . ?
O89 W8 Cs2 84.3(4) . . ?
O8A W8 Cs2 102.5(5) . . ?
O68 W8 Cs2 48.0(3) . . ?
O2S2 W8 Cs2 129.0(3) . . ?
O8T W8 Cs3 71.7(5) . 7_556 ?
O8F3 W8 Cs3 99.7(4) . 7_556 ?
O89 W8 Cs3 30.9(4) . 7_556 ?
O8A W8 Cs3 166.5(5) . 7_556 ?
O68 W8 Cs3 87.8(3) . 7_556 ?
O2S2 W8 Cs3 105.1(3) . 7_556 ?
Cs2 W8 Cs3 63.98(4) . 7_556 ?
O9T W9 O9F3 102.3(6) . . ?
O9T W9 O910 102.7(5) . . ?
O9F3 W9 O910 92.2(5) . . ?
O9T W9 O89 98.8(6) . . ?
O9F3 W9 O89 91.2(5) . . ?
O910 W9 O89 157.0(5) . . ?
O9T W9 O79 98.2(5) . . ?
O9F3 W9 O79 159.5(5) . . ?
O910 W9 O79 83.8(5) . . ?
O89 W9 O79 85.0(5) . . ?
O9T W9 O2S2 172.3(5) . . ?
O9F3 W9 O2S2 76.3(5) . . ?
O910 W9 O2S2 85.0(4) . . ?
O89 W9 O2S2 73.8(4) . . ?
O79 W9 O2S2 83.3(4) . . ?
O9T W9 Cs3 54.2(4) . 7_556 ?
O9F3 W9 Cs3 102.4(4) . 7_556 ?
O910 W9 Cs3 154.6(4) . 7_556 ?
O89 W9 Cs3 44.7(4) . 7_556 ?
O79 W9 Cs3 89.0(3) . 7_556 ?
O2S2 W9 Cs3 118.4(3) . 7_556 ?
O10T W10 O10F 100.8(5) . . ?
O10T W10 O910 101.8(5) . . ?
O10F W10 O910 92.8(5) . . ?
O10T W10 O10A 99.2(6) . . ?
O10F W10 O10A 91.5(6) . . ?
O910 W10 O10A 157.3(5) . . ?
O10T W10 O710 98.7(5) . . ?
O10F W10 O710 160.5(5) . . ?
O910 W10 O710 83.4(5) . . ?
O10A W10 O710 85.2(6) . . ?
O10T W10 O3S2 172.4(5) . . ?
O10F W10 O3S2 76.6(5) . . ?
O910 W10 O3S2 85.5(4) . . ?
O10A W10 O3S2 73.9(5) . . ?
O710 W10 O3S2 84.0(5) . . ?
O10T W10 Cs1 47.5(4) . 7 ?
O10F W10 Cs1 148.0(4) . 7 ?
O910 W10 Cs1 97.7(3) . 7 ?
O10A W10 Cs1 90.2(4) . 7 ?
O710 W10 Cs1 51.4(3) . 7 ?
O3S2 W10 Cs1 134.1(4) . 7 ?
O3S1 Si1 O1S1 109.4(8) . . ?
O3S1 Si1 O2S1 109.2(5) . . ?
O1S1 Si1 O2S1 110.1(5) . . ?
O3S1 Si1 O2S1 109.2(5) . 6 ?
O1S1 Si1 O2S1 110.1(5) . 6 ?
O2S1 Si1 O2S1 108.9(8) . 6 ?
O2S2 Si2 O2S2 109.8(8) 6 . ?
O2S2 Si2 O3S2 108.9(5) 6 . ?
O2S2 Si2 O3S2 108.9(5) . . ?
O2S2 Si2 O1S2 110.1(5) 6 . ?
O2S2 Si2 O1S2 110.1(5) . . ?
O3S2 Si2 O1S2 109.0(8) . . ?
O1FE Fe1 O13F 93.9(6) . . ?
O1FE Fe1 O3F1 93.6(6) . . ?
O13F Fe1 O3F1 95.1(5) . . ?
O1FE Fe1 O4F1 170.3(6) . . ?
O13F Fe1 O4F1 95.1(5) . . ?
O3F1 Fe1 O4F1 89.3(5) . . ?
O1FE Fe1 O12F 87.6(6) . . ?
O13F Fe1 O12F 94.8(5) . . ?
O3F1 Fe1 O12F 169.9(5) . . ?
O4F1 Fe1 O12F 88.0(5) . . ?
O1FE Fe1 O2S1 93.9(6) . . ?
O13F Fe1 O2S1 170.2(4) . . ?
O3F1 Fe1 O2S1 78.5(4) . . ?
O4F1 Fe1 O2S1 77.6(4) . . ?
O12F Fe1 O2S1 91.5(5) . . ?
O24F Fe2 O5F2 97.3(5) . 6 ?
O24F Fe2 O5F2 97.3(5) . . ?
O5F2 Fe2 O5F2 88.4(7) 6 . ?
O24F Fe2 O12F 93.0(5) . . ?
O5F2 Fe2 O12F 169.6(5) 6 . ?
O5F2 Fe2 O12F 89.0(5) . . ?
O24F Fe2 O12F 93.0(5) . 6 ?
O5F2 Fe2 O12F 89.0(5) 6 6 ?
O5F2 Fe2 O12F 169.6(5) . 6 ?
O12F Fe2 O12F 91.7(7) . 6 ?
O24F Fe2 O3S1 173.9(6) . . ?
O5F2 Fe2 O3S1 78.4(4) 6 . ?
O5F2 Fe2 O3S1 78.4(4) . . ?
O12F Fe2 O3S1 91.2(5) . . ?
O12F Fe2 O3S1 91.2(5) 6 . ?
O13F Fe3 O9F3 97.7(5) . . ?
O13F Fe3 O34F 94.5(5) . . ?
O9F3 Fe3 O34F 91.7(5) . . ?
O13F Fe3 O8F3 96.1(5) . . ?
O9F3 Fe3 O8F3 89.4(5) . . ?
O34F Fe3 O8F3 169.1(5) . . ?
O13F Fe3 O3FE 95.7(6) . . ?
O9F3 Fe3 O3FE 166.3(6) . . ?
O34F Fe3 O3FE 90.2(6) . . ?
O8F3 Fe3 O3FE 86.2(6) . . ?
O13F Fe3 O2S2 171.9(4) . . ?
O9F3 Fe3 O2S2 77.5(5) . . ?
O34F Fe3 O2S2 92.2(5) . . ?
O8F3 Fe3 O2S2 77.4(4) . . ?
O3FE Fe3 O2S2 88.8(6) . . ?
O24F Fe4 O34F 93.8(5) . . ?
O24F Fe4 O34F 93.8(5) . 6 ?
O34F Fe4 O34F 89.0(7) . 6 ?
O24F Fe4 O10F 96.2(5) . 6 ?
O34F Fe4 O10F 170.0(5) . 6 ?
O34F Fe4 O10F 90.2(5) 6 6 ?
O24F Fe4 O10F 96.2(5) . . ?
O34F Fe4 O10F 90.2(5) . . ?
O34F Fe4 O10F 170.0(5) 6 . ?
O10F Fe4 O10F 88.8(7) 6 . ?
O24F Fe4 O3S2 170.9(6) . . ?
O34F Fe4 O3S2 92.7(5) . . ?
O34F Fe4 O3S2 92.7(5) 6 . ?
O10F Fe4 O3S2 77.4(4) 6 . ?
O10F Fe4 O3S2 77.4(4) . . ?
O7W Cs1 O7T 133.4(4) 7 7 ?
O7W Cs1 O10T 108.2(4) 7 7 ?
O7T Cs1 O10T 99.2(3) 7 7 ?
O7W Cs1 O7T 73.9(4) 7 8_455 ?
O7T Cs1 O7T 67.2(4) 7 8_455 ?
O10T Cs1 O7T 157.7(3) 7 8_455 ?
O7W Cs1 O2T 70.2(4) 7 . ?
O7T Cs1 O2T 113.1(3) 7 . ?
O10T Cs1 O2T 136.3(3) 7 . ?
O7T Cs1 O2T 65.8(3) 8_455 . ?
O7W Cs1 O710 124.3(4) 7 7 ?
O7T Cs1 O710 51.2(3) 7 7 ?
O10T Cs1 O710 52.2(3) 7 7 ?
O7T Cs1 O710 107.6(3) 8_455 7 ?
O2T Cs1 O710 163.0(3) . 7 ?
O7W Cs1 O5T 145.9(4) 7 . ?
O7T Cs1 O5T 80.5(3) 7 . ?
O10T Cs1 O5T 60.4(3) 7 . ?
O7T Cs1 O5T 129.7(3) 8_455 . ?
O2T Cs1 O5T 95.7(3) . . ?
O710 Cs1 O5T 76.4(3) 7 . ?
O7W Cs1 O11W 65.8(4) 7 7 ?
O7T Cs1 O11W 77.4(4) 7 7 ?
O10T Cs1 O11W 90.3(4) 7 7 ?
O7T Cs1 O11W 70.0(4) 8_455 7 ?
O2T Cs1 O11W 124.0(4) . 7 ?
O710 Cs1 O11W 63.4(4) 7 7 ?
O5T Cs1 O11W 139.6(4) . 7 ?
O7W Cs1 O4T 57.4(4) 7 . ?
O7T Cs1 O4T 154.9(3) 7 . ?
O10T Cs1 O4T 57.6(3) 7 . ?
O7T Cs1 O4T 131.0(3) 8_455 . ?
O2T Cs1 O4T 91.7(3) . . ?
O710 Cs1 O4T 103.7(3) 7 . ?
O5T Cs1 O4T 93.6(3) . . ?
O11W Cs1 O4T 92.5(4) 7 . ?
O7W Cs1 O25 104.7(3) 7 . ?
O7T Cs1 O25 110.9(3) 7 . ?
O10T Cs1 O25 93.0(3) 7 . ?
O7T Cs1 O25 108.1(3) 8_455 . ?
O2T Cs1 O25 49.1(3) . . ?
O710 Cs1 O25 125.3(3) 7 . ?
O5T Cs1 O25 48.9(3) . . ?
O11W Cs1 O25 170.5(4) 7 . ?
O4T Cs1 O25 81.8(3) . . ?
O7W Cs1 O45 97.7(3) 7 . ?
O7T Cs1 O45 128.8(3) 7 . ?
O10T Cs1 O45 54.3(3) 7 . ?
O7T Cs1 O45 147.9(3) 8_455 . ?
O2T Cs1 O45 82.2(3) . . ?
O710 Cs1 O45 102.6(3) 7 . ?
O5T Cs1 O45 48.7(3) . . ?
O11W Cs1 O45 135.5(4) 7 . ?
O4T Cs1 O45 47.6(3) . . ?
O25 Cs1 O45 43.0(3) . . ?
O7W Cs1 O24 65.0(3) 7 . ?
O7T Cs1 O24 152.7(3) 7 . ?
O10T Cs1 O24 90.6(3) 7 . ?
O7T Cs1 O24 109.6(3) 8_455 . ?
O2T Cs1 O24 47.9(3) . . ?
O710 Cs1 O24 142.7(3) 7 . ?
O5T Cs1 O24 82.4(3) . . ?
O11W Cs1 O24 128.3(4) 7 . ?
O4T Cs1 O24 47.1(3) . . ?
O25 Cs1 O24 42.8(3) . . ?
O45 Cs1 O24 42.0(3) . . ?
O6W Cs2 O6W 120.6(6) 2_656 . ?
O6W Cs2 O15W 60.3(3) 2_656 . ?
O6W Cs2 O15W 60.3(3) . . ?
O6W Cs2 O6T 95.3(4) 2_656 . ?
O6W Cs2 O6T 136.4(4) . . ?
O15W Cs2 O6T 145.6(2) . . ?
O6W Cs2 O6T 136.4(4) 2_656 5_656 ?
O6W Cs2 O6T 95.3(4) . 5_656 ?
O15W Cs2 O6T 145.6(2) . 5_656 ?
O6T Cs2 O6T 68.8(5) . 5_656 ?
O6W Cs2 O2W 91.9(3) 2_656 8 ?
O6W Cs2 O2W 59.8(3) . 8 ?
O15W Cs2 O2W 61.69(19) . 8 ?
O6T Cs2 O2W 149.3(3) . 8 ?
O6T Cs2 O2W 85.6(3) 5_656 8 ?
O6W Cs2 O2W 59.8(3) 2_656 7_556 ?
O6W Cs2 O2W 91.9(3) . 7_556 ?
O15W Cs2 O2W 61.69(19) . 7_556 ?
O6T Cs2 O2W 85.6(3) . 7_556 ?
O6T Cs2 O2W 149.3(3) 5_656 7_556 ?
O2W Cs2 O2W 123.4(4) 8 7_556 ?
O6W Cs2 O68 110.2(3) 2_656 . ?
O6W Cs2 O68 91.8(3) . . ?
O15W Cs2 O68 112.37(19) . . ?
O6T Cs2 O68 50.1(3) . . ?
O6T Cs2 O68 90.7(3) 5_656 . ?
O2W Cs2 O68 150.8(3) 8 . ?
O2W Cs2 O68 59.2(3) 7_556 . ?
O6W Cs2 O68 91.8(3) 2_656 2_656 ?
O6W Cs2 O68 110.2(3) . 2_656 ?
O15W Cs2 O68 112.37(19) . 2_656 ?
O6T Cs2 O68 90.7(3) . 2_656 ?
O6T Cs2 O68 50.1(3) 5_656 2_656 ?
O2W Cs2 O68 59.2(3) 8 2_656 ?
O2W Cs2 O68 150.8(3) 7_556 2_656 ?
O68 Cs2 O68 135.3(4) . 2_656 ?
O6W Cs2 O8T 138.1(4) 2_656 . ?
O6W Cs2 O8T 47.3(4) . . ?
O15W Cs2 O8T 93.8(2) . . ?
O6T Cs2 O8T 89.7(4) . . ?
O6T Cs2 O8T 83.9(4) 5_656 . ?
O2W Cs2 O8T 104.5(3) 8 . ?
O2W Cs2 O8T 79.3(3) 7_556 . ?
O68 Cs2 O8T 46.3(3) . . ?
O68 Cs2 O8T 129.7(3) 2_656 . ?
O6W Cs2 O8T 47.3(4) 2_656 2_656 ?
O6W Cs2 O8T 138.1(4) . 2_656 ?
O15W Cs2 O8T 93.8(2) . 2_656 ?
O6T Cs2 O8T 83.9(4) . 2_656 ?
O6T Cs2 O8T 89.7(4) 5_656 2_656 ?
O2W Cs2 O8T 79.3(3) 8 2_656 ?
O2W Cs2 O8T 104.5(3) 7_556 2_656 ?
O68 Cs2 O8T 129.7(3) . 2_656 ?
O68 Cs2 O8T 46.3(3) 2_656 2_656 ?
O8T Cs2 O8T 172.3(4) . 2_656 ?
O6W Cs2 W6 99.4(3) 2_656 . ?
O6W Cs2 W6 118.1(3) . . ?
O15W Cs2 W6 129.90(2) . . ?
O6T Cs2 W6 23.6(3) . . ?
O6T Cs2 W6 81.8(2) 5_656 . ?
O2W Cs2 W6 167.0(2) 8 . ?
O2W Cs2 W6 68.54(19) 7_556 . ?
O68 Cs2 W6 27.21(19) . . ?
O68 Cs2 W6 113.6(2) 2_656 . ?
O8T Cs2 W6 71.1(2) . . ?
O8T Cs2 W6 103.8(2) 2_656 . ?
O16W Cs3 O2W 142.2(8) . . ?
O16W Cs3 O89 105.2(9) . 7_556 ?
O2W Cs3 O89 63.6(3) . 7_556 ?
O16W Cs3 O1T 87.1(9) . . ?
O2W Cs3 O1T 117.6(4) . . ?
O89 Cs3 O1T 156.6(4) 7_556 . ?
O16W Cs3 O3T 61.8(9) . . ?
O2W Cs3 O3T 130.8(3) . . ?
O89 Cs3 O3T 68.6(3) 7_556 . ?
O1T Cs3 O3T 101.8(4) . . ?
O16W Cs3 O16W 8.6(12) . 6 ?
O2W Cs3 O16W 144.2(7) . 6 ?
O89 Cs3 O16W 113.8(8) 7_556 6 ?
O1T Cs3 O16W 79.3(8) . 6 ?
O3T Cs3 O16W 67.5(7) . 6 ?
O16W Cs3 O15W 142.8(11) . 7_556 ?
O2W Cs3 O15W 65.0(4) . 7_556 ?
O89 Cs3 O15W 111.3(6) 7_556 7_556 ?
O1T Cs3 O15W 56.3(6) . 7_556 ?
O3T Cs3 O15W 126.8(3) . 7_556 ?
O16W Cs3 O15W 134.5(9) 6 7_556 ?
O16W Cs3 O13 81.3(8) . . ?
O2W Cs3 O13 136.1(3) . . ?
O89 Cs3 O13 108.7(3) 7_556 . ?
O1T Cs3 O13 52.7(4) . . ?
O3T Cs3 O13 52.9(3) . . ?
O16W Cs3 O13 79.6(7) 6 . ?
O15W Cs3 O13 81.0(2) 7_556 . ?
O16W Cs3 O9T 67.8(9) . 7_556 ?
O2W Cs3 O9T 78.9(3) . 7_556 ?
O89 Cs3 O9T 51.5(3) 7_556 7_556 ?
O1T Cs3 O9T 150.5(3) . 7_556 ?
O3T Cs3 O9T 80.5(3) . 7_556 ?
O16W Cs3 O9T 74.4(8) 6 7_556 ?
O15W Cs3 O9T 143.6(4) 7_556 7_556 ?
O13 Cs3 O9T 132.6(3) . 7_556 ?
O16W Cs3 W1 84.2(8) . . ?
O2W Cs3 W1 130.3(2) . . ?
O89 Cs3 W1 135.1(2) 7_556 . ?
O1T Cs3 W1 24.7(3) . . ?
O3T Cs3 W1 78.8(2) . . ?
O16W Cs3 W1 78.6(7) 6 . ?
O15W Cs3 W1 65.5(4) 7_556 . ?
O13 Cs3 W1 27.96(19) . . ?
O9T Cs3 W1 150.8(2) 7_556 . ?
O16W Cs3 W3 68.8(8) . . ?
O2W Cs3 W3 139.6(2) . . ?
O89 Cs3 W3 86.5(2) 7_556 . ?
O1T Cs3 W3 79.6(3) . . ?
O3T Cs3 W3 23.8(2) . . ?
O16W Cs3 W3 71.2(7) 6 . ?
O15W Cs3 W3 106.53(7) 7_556 . ?
O13 Cs3 W3 29.06(19) . . ?
O9T Cs3 W3 104.1(2) 7_556 . ?
W1 Cs3 W3 55.58(3) . . ?
O16W Cs3 W9 86.5(9) . 7_556 ?
O2W Cs3 W9 68.5(2) . 7_556 ?
O89 Cs3 W9 26.7(2) 7_556 7_556 ?
O1T Cs3 W9 173.5(3) . 7_556 ?
O3T Cs3 W9 74.2(2) . 7_556 ?
O16W Cs3 W9 94.3(7) 6 7_556 ?
O15W Cs3 W9 130.2(5) 7_556 7_556 ?
O13 Cs3 W9 125.1(2) . 7_556 ?
O9T Cs3 W9 24.8(2) 7_556 7_556 ?
W1 Cs3 W9 152.74(7) . 7_556 ?
W3 Cs3 W9 97.17(5) . 7_556 ?
O12W Na1 O22W 86.8(14) . 7 ?
O12W Na1 O7W 91.2(6) . . ?
O22W Na1 O7W 114.2(6) 7 . ?
O12W Na1 O7W 91.2(6) . 6 ?
O22W Na1 O7W 114.2(6) 7 6 ?
O7W Na1 O7W 131.5(11) . 6 ?
O12W Na1 O11W 175.6(12) . . ?
O22W Na1 O11W 88.8(14) 7 . ?
O7W Na1 O11W 90.6(6) . . ?
O7W Na1 O11W 90.6(6) 6 . ?
O12W Na1 Cs1 125.0(3) . 7 ?
O22W Na1 Cs1 81.1(8) 7 7 ?
O7W Na1 Cs1 48.5(4) . 7 ?
O7W Na1 Cs1 142.4(7) 6 7 ?
O11W Na1 Cs1 54.1(2) . 7 ?
O12W Na1 Cs1 125.0(3) . 4_545 ?
O22W Na1 Cs1 81.1(8) 7 4_545 ?
O7W Na1 Cs1 142.4(7) . 4_545 ?
O7W Na1 Cs1 48.5(4) 6 4_545 ?
O11W Na1 Cs1 54.1(2) . 4_545 ?
Cs1 Na1 Cs1 105.8(4) 7 4_545 ?
Si1 O1S1 W2 124.2(5) . 6 ?
Si1 O1S1 W2 124.2(5) . . ?
W2 O1S1 W2 91.2(5) 6 . ?
Si1 O1S1 W1 124.2(8) . . ?
W2 O1S1 W1 91.6(4) 6 . ?
W2 O1S1 W1 91.6(4) . . ?
Si1 O2S1 Fe1 125.5(6) . . ?
Si1 O2S1 W4 124.0(6) . . ?
Fe1 O2S1 W4 91.6(4) . . ?
Si1 O2S1 W3 123.5(6) . . ?
Fe1 O2S1 W3 90.8(4) . . ?
W4 O2S1 W3 91.5(4) . . ?
Si1 O3S1 Fe2 125.4(9) . . ?
Si1 O3S1 W5 125.5(5) . 6 ?
Fe2 O3S1 W5 89.4(5) . 6 ?
Si1 O3S1 W5 125.5(5) . . ?
Fe2 O3S1 W5 89.4(5) . . ?
W5 O3S1 W5 90.3(5) 6 . ?
Si2 O1S2 W7 124.4(4) . . ?
Si2 O1S2 W7 124.4(4) . 6 ?
W7 O1S2 W7 92.5(5) . 6 ?
Si2 O1S2 W6 122.0(7) . . ?
W7 O1S2 W6 92.2(4) . . ?
W7 O1S2 W6 92.2(4) 6 . ?
Si2 O2S2 Fe3 125.8(6) . . ?
Si2 O2S2 W8 124.7(6) . . ?
Fe3 O2S2 W8 90.1(4) . . ?
Si2 O2S2 W9 125.1(6) . . ?
Fe3 O2S2 W9 89.7(4) . . ?
W8 O2S2 W9 90.5(4) . . ?
Si2 O3S2 Fe4 125.3(8) . . ?
Si2 O3S2 W10 124.5(5) . 6 ?
Fe4 O3S2 W10 90.5(5) . 6 ?
Si2 O3S2 W10 124.5(5) . . ?
Fe4 O3S2 W10 90.5(5) . . ?
W10 O3S2 W10 91.0(5) 6 . ?
Fe1 O1FE Fe1 140.8(10) 6 . ?
Fe3 O3FE Fe3 139.0(9) 6 . ?
Fe2 O12F Fe1 137.2(6) . . ?
Fe3 O13F Fe1 130.9(6) . . ?
Fe4 O24F Fe2 133.0(8) . . ?
Fe4 O34F Fe3 139.1(7) . . ?
W1 O12 W2 119.7(6) . . ?
W1 O13 W3 149.4(6) . . ?
W1 O13 Cs3 98.7(4) . . ?
W3 O13 Cs3 99.5(4) . . ?
W1 O1T Cs3 107.5(6) . . ?
W1 O1T Cs3 107.5(6) . 6 ?
Cs3 O1T Cs3 89.3(5) . 6 ?
W2 O24 W4 152.2(6) . . ?
W2 O24 Cs1 86.0(4) . . ?
W4 O24 Cs1 90.4(4) . . ?
W2 O25 W5 150.6(6) . . ?
W2 O25 Cs1 89.2(4) . . ?
W5 O25 Cs1 89.7(4) . . ?
W2 O2A W2 120.5(9) . 6 ?
W2 O2T Cs1 100.7(5) . . ?
W4 O34 W3 121.0(6) . . ?
W3 O3A W3 156.2(10) 6 . ?
W3 O3F1 Fe1 114.7(6) . . ?
W3 O3T Cs3 109.1(5) . . ?
W5 O45 W4 156.4(6) . . ?
W5 O45 Cs1 89.1(4) . . ?
W4 O45 Cs1 92.3(4) . . ?
W4 O4F1 Fe1 115.0(6) . . ?
W4 O4T Cs1 99.9(5) . . ?
W5 O5A W5 119.8(8) . 6 ?
W5 O5F2 Fe2 115.1(6) . . ?
W5 O5T Cs1 102.1(5) . . ?
W7 O67 W6 121.1(6) . . ?
W6 O68 W8 150.3(7) . . ?
W6 O68 Cs2 96.0(4) . . ?
W8 O68 Cs2 106.8(4) . . ?
W6 O6T Cs2 109.1(4) . . ?
W6 O6T Cs2 109.1(4) . 5_656 ?
Cs2 O6T Cs2 111.2(5) . 5_656 ?
W7 O79 W9 151.0(6) . . ?
W7 O710 W10 150.5(7) . . ?
W7 O710 Cs1 100.2(4) . 7 ?
W10 O710 Cs1 99.9(4) . 7 ?
W7 O7A W7 121.1(9) 6 . ?
W7 O7T Cs1 106.5(5) . 7 ?
W7 O7T Cs1 136.8(6) . 8 ?
Cs1 O7T Cs1 109.4(3) 7 8 ?
W8 O89 W9 120.9(6) . . ?
W8 O89 Cs3 130.1(5) . 7_556 ?
W9 O89 Cs3 108.7(5) . 7_556 ?
W8 O8A W8 156.9(10) . 6 ?
W8 O8F3 Fe3 115.9(6) . . ?
W8 O8T Cs2 106.4(5) . . ?
W9 O910 W10 154.2(7) . . ?
W9 O9F3 Fe3 116.5(6) . . ?
W9 O9T Cs3 100.9(5) . 7_556 ?
W10 O10A W10 120.7(8) . 6 ?
W10 O10F Fe4 115.5(6) . . ?
W10 O10T Cs1 108.9(5) . 7 ?
Cs3 O2W Cs2 100.8(3) . 7_556 ?
Na1 O7W Cs1 96.8(7) . 7 ?
Na1 O11W Cs1 87.4(3) . 4_545 ?
Na1 O11W Cs1 87.4(3) . 7 ?
Cs1 O11W Cs1 159.2(6) 4_545 7 ?
Cs2 O15W Cs3 96.2(6) . 7_556 ?
Cs2 O15W Cs3 96.2(6) . 8 ?
Cs3 O15W Cs3 167.6(11) 7_556 8 ?
O16W O16W Cs3 132.5(9) 6 . ?
O16W O16W Cs3 39.0(8) 6 6 ?
Cs3 O16W Cs3 93.5(11) . 6 ?
O10W O20W O10W 96(3) . 6_565 ?

loop_
_geom_bond_atom_site_label_1
_geom_bond_atom_site_label_2
_geom_bond_distance
_geom_bond_site_symmetry_2
_geom_bond_publ_flag
W1 O1T 1.729(17) . ?
W1 O13 1.869(11) . ?
W1 O13 1.869(11) 6 ?
W1 O12 1.931(11) 6 ?
W1 O12 1.931(11) . ?
W1 O1S1 2.350(15) . ?
W1 Cs3 3.941(2) . ?
W1 Cs3 3.941(2) 6 ?
W2 O2T 1.736(12) . ?
W2 O25 1.860(11) . ?
W2 O24 1.872(11) . ?
W2 O2A 1.925(9) . ?
W2 O12 1.956(11) . ?
W2 O1S1 2.338(10) . ?
W2 Cs1 3.9349(13) . ?
W3 O3T 1.724(12) . ?
W3 O3F1 1.835(11) . ?
W3 O3A 1.912(3) . ?
W3 O34 1.942(11) . ?
W3 O13 1.986(11) . ?
W3 O2S1 2.366(10) . ?
W3 Cs3 4.033(3) . ?
W4 O4T 1.715(12) . ?
W4 O4F1 1.832(11) . ?
W4 O45 1.916(11) . ?
W4 O34 1.931(11) . ?
W4 O24 1.973(11) . ?
W4 O2S1 2.342(11) . ?
W4 Cs1 4.1117(13) . ?
W5 O5T 1.729(12) . ?
W5 O5F2 1.844(11) . ?
W5 O45 1.908(11) . ?
W5 O5A 1.943(8) . ?
W5 O25 1.987(11) . ?
W5 O3S1 2.370(11) . ?
W5 Cs1 4.0118(13) . ?
W6 O6T 1.730(16) . ?
W6 O68 1.878(11) 6 ?
W6 O68 1.878(11) . ?
W6 O67 1.943(12) . ?
W6 O67 1.943(12) 6 ?
W6 O1S2 2.356(14) . ?
W6 Cs2 4.0851(14) . ?
W6 Cs2 4.0851(14) 5_656 ?
W7 O7T 1.712(12) . ?
W7 O710 1.860(12) . ?
W7 O79 1.873(11) . ?
W7 O7A 1.934(8) . ?
W7 O67 1.939(12) . ?
W7 O1S2 2.332(10) . ?
W7 Cs1 4.0087(13) 7 ?
W8 O8T 1.718(13) . ?
W8 O8F3 1.837(11) . ?
W8 O89 1.914(12) . ?
W8 O8A 1.914(3) . ?
W8 O68 1.963(11) . ?
W8 O2S2 2.349(10) . ?
W8 Cs2 4.4233(8) . ?
W8 Cs3 4.497(3) 7_556 ?
W9 O9T 1.741(13) . ?
W9 O9F3 1.831(12) . ?
W9 O910 1.906(11) . ?
W9 O89 1.927(12) . ?
W9 O79 1.970(11) . ?
W9 O2S2 2.359(11) . ?
W9 Cs3 4.068(2) 7_556 ?
W10 O10T 1.725(12) . ?
W10 O10F 1.823(12) . ?
W10 O910 1.929(12) . ?
W10 O10A 1.931(8) . ?
W10 O710 1.992(12) . ?
W10 O3S2 2.354(10) . ?
W10 Cs1 4.0814(13) 7 ?
Si1 O3S1 1.609(16) . ?
Si1 O1S1 1.622(16) . ?
Si1 O2S1 1.666(11) . ?
Si1 O2S1 1.666(11) 6 ?
Si2 O2S2 1.630(11) 6 ?
Si2 O2S2 1.630(11) . ?
Si2 O3S2 1.638(16) . ?
Si2 O1S2 1.646(15) . ?
Fe1 O1FE 1.947(6) . ?
Fe1 O13F 1.970(11) . ?
Fe1 O3F1 1.988(11) . ?
Fe1 O4F1 1.990(11) . ?
Fe1 O12F 2.001(12) . ?
Fe1 O2S1 2.152(11) . ?
Fe2 O24F 1.980(16) . ?
Fe2 O5F2 1.981(11) 6 ?
Fe2 O5F2 1.981(11) . ?
Fe2 O12F 1.983(12) . ?
Fe2 O12F 1.983(12) 6 ?
Fe2 O3S1 2.214(16) . ?
Fe3 O13F 1.958(11) . ?
Fe3 O9F3 1.962(12) . ?
Fe3 O34F 1.967(13) . ?
Fe3 O8F3 1.974(12) . ?
Fe3 O3FE 2.004(6) . ?
Fe3 O2S2 2.212(11) . ?
Fe4 O24F 1.934(16) . ?
Fe4 O34F 1.965(13) . ?
Fe4 O34F 1.965(13) 6 ?
Fe4 O10F 1.996(12) 6 ?
Fe4 O10F 1.996(12) . ?
Fe4 O3S2 2.190(15) . ?
Cs1 O7W 3.123(16) 7 ?
Cs1 O7T 3.171(12) 7 ?
Cs1 O10T 3.182(12) 7 ?
Cs1 O7T 3.194(12) 8_455 ?
Cs1 O2T 3.223(12) . ?
Cs1 O710 3.236(12) 7 ?
Cs1 O5T 3.276(12) . ?
Cs1 O11W 3.358(4) 7 ?
Cs1 O4T 3.455(12) . ?
Cs1 O25 3.495(11) . ?
Cs1 O45 3.560(11) . ?
Cs1 O24 3.593(11) . ?
Cs2 O6W 3.118(16) 2_656 ?
Cs2 O6W 3.118(16) . ?
Cs2 O15W 3.16(3) . ?
Cs2 O6T 3.176(9) . ?
Cs2 O6T 3.176(9) 5_656 ?
Cs2 O2W 3.236(11) 8 ?
Cs2 O2W 3.236(11) 7_556 ?
Cs2 O68 3.435(11) . ?
Cs2 O68 3.435(11) 2_656 ?
Cs2 O8T 3.619(14) . ?
Cs2 O8T 3.619(14) 2_656 ?
Cs3 O16W 2.71(4) . ?
Cs3 O2W 2.893(11) . ?
Cs3 O89 3.019(13) 7_556 ?
Cs3 O1T 3.060(12) . ?
Cs3 O3T 3.125(13) . ?
Cs3 O16W 3.18(4) 6 ?
Cs3 O15W 3.192(4) 7_556 ?
Cs3 O13 3.199(11) . ?
Cs3 O9T 3.362(13) 7_556 ?
Cs3 W9 4.068(2) 7_556 ?
Na1 O12W 2.13(3) . ?
Na1 O22W 2.29(5) 7 ?
Na1 O7W 2.373(18) . ?
Na1 O7W 2.373(18) 6 ?
Na1 O11W 2.58(2) . ?
Na1 Cs1 4.141(10) 7 ?
Na1 Cs1 4.141(10) 4_545 ?
O1S1 W2 2.338(10) 6 ?
O3S1 W5 2.370(11) 6 ?
O1S2 W7 2.332(10) 6 ?
O3S2 W10 2.354(10) 6 ?
O1FE Fe1 1.947(6) 6 ?
O3FE Fe3 2.004(6) 6 ?
O1T Cs3 3.060(12) 6 ?
O2A W2 1.925(9) 6 ?
O3A W3 1.912(3) 6 ?
O5A W5 1.943(8) 6 ?
O6T Cs2 3.176(9) 5_656 ?
O710 Cs1 3.236(12) 7 ?
O7A W7 1.934(8) 6 ?
O7T Cs1 3.171(12) 7 ?
O7T Cs1 3.194(12) 8 ?
O89 Cs3 3.019(12) 7_556 ?
O8A W8 1.914(3) 6 ?
O9T Cs3 3.362(13) 7_556 ?
O10A W10 1.931(8) 6 ?
O10T Cs1 3.182(12) 7 ?
O2W Cs2 3.236(11) 7_556 ?
O7W Cs1 3.123(16) 7 ?
O10W O20W 1.38(3) . ?
O11W Cs1 3.358(4) 4_545 ?
O11W Cs1 3.358(4) 7 ?
O15W Cs3 3.192(4) 7_556 ?
O15W Cs3 3.192(4) 8 ?
O16W O16W 0.64(9) 6 ?
O16W Cs3 3.18(4) 6 ?
O17W O18W 1.32(6) 7 ?
O18W O17W 1.32(6) 7 ?
O20W O10W 1.38(3) 6_565 ?
O22W Na1 2.29(5) 7 ?
